data_2019530
loop_
_publ_author_name
'Petrochko, Natalia G.'
'Peters, R. Gregory'
'Baughman, Russell G.'

_publ_section_title
;
 Two molybdenum pentacarbonyl complexes with electroneutral phosphane
 ligands:
 [bis(morpholin-4-yl)(pentafluoroethyl)phosphane-\k<i>P</i>]pentacarbonylmolybdenum(0)
 and
 pentacarbonyl[(pentafluoroethyl)bis(piperidin-1-yl)phosphane-\k<i>P</i>]molybdenum(0)
;
_journal_coeditor_code EG3158
_journal_issue 5
_journal_name_full 'Acta Crystallographica Section C'
_journal_page_first 508
_journal_page_last 511
_journal_paper_doi 10.1107/S2053229614007165
_journal_volume 70
_journal_year 2014
_chemical_formula_iupac '[Mo (C12 H20 F5 N2 P) (C O)5]'
_chemical_formula_moiety 'C17 H20 F5 Mo N2 O5 P'
_chemical_formula_sum 'C17 H20 F5 Mo N2 O5 P'
_chemical_formula_weight 554.26
_chemical_name_systematic Pentacarbonyl[(pentafluoroethyl)bis(piperidin-1-yl)phosphane-\k<i>P</i>]molybdenum(0)
_space_group_IT_number 14
_symmetry_cell_setting monoclinic
_symmetry_space_group_name_Hall '-P 2yn'
_symmetry_space_group_name_H-M 'P 1 21/n 1'
_atom_sites_solution_hydrogens geom
_atom_sites_solution_primary direct
_atom_sites_solution_secondary difmap
_audit_creation_method SHELXL97
_cell_angle_alpha 90.00
_cell_angle_beta 105.110(3)
_cell_angle_gamma 90.00
_cell_formula_units_Z 4
_cell_length_a 10.4472(3)
_cell_length_b 15.8563(6)
_cell_length_c 14.0067(6)
_cell_measurement_reflns_used 100
_cell_measurement_temperature 295(2)
_cell_measurement_theta_max 26.26
_cell_measurement_theta_min 10.05
_cell_volume 2240.05(15)
_computing_cell_refinement 'XSCANS (Bruker, 1996)'
_computing_data_collection 'XSCANS (Bruker, 1996)'
_computing_data_reduction 'XSCANS (Bruker, 1996)'
_computing_molecular_graphics 'SHELXTL/PC (Sheldrick, 2008)'
_computing_publication_material
;
SHELXTL/PC (Sheldrick, 2008) and SHELXL97 (Sheldrick, 2008)
;
_computing_structure_refinement 'SHELXL97 (Sheldrick, 2008)'
_computing_structure_solution 'SHELXS86 (Sheldrick, 2008)'
_diffrn_ambient_temperature 295(2)
_diffrn_measured_fraction_theta_full 0.994
_diffrn_measured_fraction_theta_max 0.994
_diffrn_measurement_device_type 'Bruker P4'
_diffrn_measurement_method \q/2\q
_diffrn_radiation_monochromator graphite
_diffrn_radiation_source 'normal-focus sealed tube'
_diffrn_radiation_type MoK\a
_diffrn_radiation_wavelength 0.71073
_diffrn_reflns_av_R_equivalents 0.0268
_diffrn_reflns_av_sigmaI/netI 0.0317
_diffrn_reflns_limit_h_max 13
_diffrn_reflns_limit_h_min -1
_diffrn_reflns_limit_k_max 1
_diffrn_reflns_limit_k_min -20
_diffrn_reflns_limit_l_max 17
_diffrn_reflns_limit_l_min -18
_diffrn_reflns_number 6372
_diffrn_reflns_theta_full 27.50
_diffrn_reflns_theta_max 27.50
_diffrn_reflns_theta_min 1.98
_diffrn_standards_decay_% 1.1
_diffrn_standards_interval_count 100
_diffrn_standards_number 3
_exptl_absorpt_coefficient_mu 0.728
_exptl_absorpt_correction_T_max 0.774
_exptl_absorpt_correction_T_min 0.744
_exptl_absorpt_correction_type integration
_exptl_absorpt_process_details '(XSHELL; Bruker, 1999)'
_exptl_crystal_colour colourless
_exptl_crystal_density_diffrn 1.643
_exptl_crystal_density_method 'not measured'
_exptl_crystal_description 'parallelepiped cut from larger block'
_exptl_crystal_F_000 1112
_exptl_crystal_size_max 0.58
_exptl_crystal_size_mid 0.42
_exptl_crystal_size_min .40
_refine_diff_density_max 0.267
_refine_diff_density_min -0.382
_refine_ls_extinction_coef 0.0122(4)
_refine_ls_extinction_expression Fc^*^=kFc[1+0.001xFc^2^\l^3^/sin(2\q)]^-1/4^
_refine_ls_extinction_method 'SHELXL97 (Sheldrick, 2008)'
_refine_ls_goodness_of_fit_ref 1.045
_refine_ls_hydrogen_treatment constr
_refine_ls_matrix_type full
_refine_ls_number_parameters 281
_refine_ls_number_reflns 5120
_refine_ls_number_restraints 0
_refine_ls_restrained_S_all 1.045
_refine_ls_R_factor_all 0.0383
_refine_ls_R_factor_gt 0.0284
_refine_ls_shift/su_max 0.001
_refine_ls_shift/su_mean 0.000
_refine_ls_structure_factor_coef Fsqd
_refine_ls_weighting_details 'calc w = 1/[\s^2^(Fo^2^)+(0.0276P)^2^+0.7523P] where P=(Fo^2^+2Fc^2^)/3'
_refine_ls_weighting_scheme calc
_refine_ls_wR_factor_gt 0.0680
_refine_ls_wR_factor_ref 0.0724
_reflns_number_gt 4324
_reflns_number_total 5120
_reflns_threshold_expression I>2\s(I)
_cod_data_source_file eg3158sup1.cif
_cod_data_source_block 2a
_cod_original_cell_volume 2240.05(14)
_cod_original_sg_symbol_H-M 'P 21/n'
_cod_database_code 2019530
_cod_database_fobs_code 2019530

loop_
_symmetry_equiv_pos_as_xyz
'x, y, z'
'-x+1/2, y+1/2, -z+1/2'
'-x, -y, -z'
'x-1/2, -y-1/2, z-1/2'

loop_
_atom_site_type_symbol
_atom_site_label
_atom_site_fract_x
_atom_site_fract_y
_atom_site_fract_z
_atom_site_U_iso_or_equiv
_atom_site_adp_type
_atom_site_calc_flag
_atom_site_refinement_flags
_atom_site_occupancy
_atom_site_symmetry_multiplicity
Mo Mo1 0.627795(17) 0.186603(12) 0.121533(13) 0.03928(7) Uani d . 1 1
P P1 0.59219(5) 0.10762(3) 0.26923(4) 0.03384(11) Uani d . 1 1
F F1 0.67228(17) -0.03824(9) 0.37343(11) 0.0646(4) Uani d . 1 1
F F2 0.72419(14) -0.03160(9) 0.23285(11) 0.0555(3) Uani d . 1 1
F F3 0.90586(17) 0.09292(14) 0.31104(17) 0.0952(6) Uani d . 1 1
F F4 0.86178(18) 0.07793(16) 0.45014(14) 0.1002(7) Uani d . 1 1
F F5 0.93360(19) -0.02587(13) 0.38368(16) 0.0946(6) Uani d . 1 1
O O1 0.8253(2) 0.05210(15) 0.06894(17) 0.0781(6) Uani d . 1 1
O O2 0.6404(3) 0.2894(2) -0.06732(19) 0.1064(10) Uani d . 1 1
O O3 0.3930(2) 0.09352(15) -0.03070(14) 0.0725(6) Uani d . 1 1
O O4 0.4227(2) 0.32204(13) 0.15979(19) 0.0785(6) Uani d . 1 1
O O5 0.8894(2) 0.28279(14) 0.23930(16) 0.0742(6) Uani d . 1 1
N N1 0.44739(17) 0.05461(11) 0.25583(13) 0.0407(4) Uani d . 1 1
N N2 0.60008(18) 0.15990(12) 0.37300(13) 0.0418(4) Uani d . 1 1
C C1 0.7549(2) 0.09839(17) 0.08988(18) 0.0519(5) Uani d . 1 1
C C2 0.6380(3) 0.2523(2) 0.0011(2) 0.0642(7) Uani d . 1 1
C C3 0.4749(2) 0.12454(15) 0.02803(17) 0.0480(5) Uani d . 1 1
C C4 0.4978(2) 0.27448(15) 0.14772(19) 0.0511(5) Uani d . 1 1
C C5 0.7946(3) 0.24952(15) 0.20067(19) 0.0507(5) Uani d . 1 1
C C6 0.7122(2) 0.01533(14) 0.31138(16) 0.0447(5) Uani d . 1 1
C C7 0.8561(3) 0.04111(19) 0.3652(2) 0.0609(7) Uani d . 1 1
C C8 0.3305(2) 0.11055(15) 0.2331(2) 0.0498(5) Uani d . 1 1
H H8A 0.3077 0.1252 0.1635 0.060 Uiso d R 1 1
H H8B 0.3515 0.1622 0.2711 0.060 Uiso d R 1 1
C C9 0.2133(3) 0.06811(19) 0.2575(2) 0.0646(7) Uani d . 1 1
H H9A 0.1369 0.1052 0.2402 0.078 Uiso d R 1 1
H H9B 0.2336 0.0571 0.3280 0.078 Uiso d R 1 1
C C10 0.1811(3) -0.0144(2) 0.2009(2) 0.0693(8) Uani d . 1 1
H H10A 0.1112 -0.0435 0.2217 0.083 Uiso d R 1 1
H H10B 0.1495 -0.0028 0.1307 0.083 Uiso d R 1 1
C C11 0.3023(3) -0.06952(17) 0.2196(2) 0.0659(7) Uani d . 1 1
H H11A 0.2822 -0.1196 0.1787 0.079 Uiso d R 1 1
H H11B 0.3264 -0.0872 0.2882 0.079 Uiso d R 1 1
C C12 0.4192(2) -0.02368(15) 0.19698(18) 0.0498(5) Uani d . 1 1
H H12A 0.4967 -0.0599 0.2127 0.060 Uiso d R 1 1
H H12B 0.3987 -0.0102 0.1271 0.060 Uiso d R 1 1
C C13 0.5724(3) 0.12005(17) 0.46079(18) 0.0562(6) Uani d . 1 1
H H13A 0.6554 0.1092 0.5097 0.067 Uiso d R 1 1
H H13B 0.5284 0.0664 0.4420 0.067 Uiso d R 1 1
C C14 0.4860(3) 0.1755(2) 0.5054(2) 0.0707(8) Uani d . 1 1
H H14A 0.4742 0.1493 0.5650 0.085 Uiso d R 1 1
H H14B 0.3994 0.1811 0.4591 0.085 Uiso d R 1 1
C C15 0.5465(3) 0.2620(2) 0.5300(2) 0.0750(9) Uani d . 1 1
H H15A 0.6281 0.2574 0.5822 0.090 Uiso d R 1 1
H H15B 0.4858 0.2978 0.5535 0.090 Uiso d R 1 1
C C16 0.5751(3) 0.30102(18) 0.4386(2) 0.0684(8) Uani d . 1 1
H H16A 0.4922 0.3116 0.3895 0.082 Uiso d R 1 1
H H16B 0.6198 0.3546 0.4560 0.082 Uiso d R 1 1
C C17 0.6609(2) 0.24344(15) 0.39500(18) 0.0493(5) Uani d . 1 1
H H17A 0.6731 0.2683 0.3347 0.059 Uiso d R 1 1
H H17B 0.7474 0.2377 0.4414 0.059 Uiso d R 1 1

loop_
_atom_site_aniso_label
_atom_site_aniso_U_11
_atom_site_aniso_U_22
_atom_site_aniso_U_33
_atom_site_aniso_U_12
_atom_site_aniso_U_13
_atom_site_aniso_U_23
Mo1 0.03713(10) 0.04104(11) 0.03945(11) -0.00276(7) 0.00958(7) 0.00438(7)
P1 0.0317(2) 0.0325(2) 0.0362(2) -0.00124(19) 0.00681(19) -0.00008(19)
F1 0.0778(10) 0.0517(8) 0.0638(9) 0.0077(7) 0.0176(8) 0.0208(7)
F2 0.0573(8) 0.0464(7) 0.0599(8) 0.0084(6) 0.0102(7) -0.0094(6)
F3 0.0443(9) 0.1108(15) 0.1160(16) -0.0136(10) -0.0051(9) 0.0253(13)
F4 0.0655(11) 0.1353(18) 0.0780(12) 0.0265(12) -0.0203(9) -0.0426(12)
F5 0.0674(11) 0.0856(13) 0.1098(15) 0.0391(10) -0.0143(10) -0.0043(11)
O1 0.0715(13) 0.0824(14) 0.0911(15) 0.0097(12) 0.0402(12) -0.0134(12)
O2 0.0867(17) 0.148(2) 0.0845(16) -0.0076(17) 0.0219(13) 0.0653(17)
O3 0.0624(12) 0.0897(15) 0.0567(11) -0.0136(11) -0.0001(9) -0.0168(10)
O4 0.0752(14) 0.0584(12) 0.1050(17) 0.0189(11) 0.0287(13) 0.0037(11)
O5 0.0592(12) 0.0701(12) 0.0880(15) -0.0258(10) 0.0097(11) -0.0059(11)
N1 0.0357(8) 0.0379(9) 0.0485(10) -0.0049(7) 0.0108(7) -0.0021(8)
N2 0.0469(10) 0.0395(9) 0.0398(9) -0.0058(8) 0.0127(8) -0.0034(7)
C1 0.0491(13) 0.0573(14) 0.0512(13) -0.0061(11) 0.0166(10) -0.0032(11)
C2 0.0533(15) 0.0785(18) 0.0608(16) -0.0053(13) 0.0150(12) 0.0223(14)
C3 0.0471(12) 0.0544(13) 0.0432(11) 0.0017(10) 0.0127(10) 0.0009(10)
C4 0.0498(13) 0.0434(12) 0.0586(14) -0.0008(11) 0.0115(11) 0.0058(11)
C5 0.0509(13) 0.0446(12) 0.0569(14) -0.0051(10) 0.0149(11) 0.0021(10)
C6 0.0471(12) 0.0388(11) 0.0455(11) 0.0042(9) 0.0071(9) 0.0020(9)
C7 0.0472(14) 0.0633(16) 0.0615(15) 0.0175(12) -0.0051(12) -0.0031(13)
C8 0.0362(11) 0.0497(13) 0.0641(14) -0.0023(10) 0.0141(10) -0.0029(11)
C9 0.0436(13) 0.0780(19) 0.0781(18) -0.0105(13) 0.0263(13) -0.0063(15)
C10 0.0485(14) 0.0770(19) 0.0841(19) -0.0246(14) 0.0201(13) -0.0043(16)
C11 0.0662(17) 0.0522(15) 0.0769(18) -0.0257(13) 0.0142(14) -0.0013(13)
C12 0.0473(12) 0.0424(12) 0.0577(13) -0.0088(10) 0.0100(10) -0.0092(10)
C13 0.0683(16) 0.0588(14) 0.0450(12) -0.0069(13) 0.0208(11) -0.0001(11)
C14 0.0682(17) 0.092(2) 0.0619(16) -0.0103(16) 0.0349(14) -0.0097(15)
C15 0.080(2) 0.080(2) 0.0759(19) 0.0034(17) 0.0388(16) -0.0263(16)
C16 0.0733(18) 0.0535(15) 0.082(2) 0.0025(13) 0.0271(16) -0.0188(14)
C17 0.0475(12) 0.0488(12) 0.0515(12) -0.0094(10) 0.0129(10) -0.0136(10)

loop_
_atom_type_symbol
_atom_type_description
_atom_type_scat_dispersion_real
_atom_type_scat_dispersion_imag
_atom_type_scat_source
C C 0.0033 0.0016 'International Tables Vol C Tables 4.2.6.8 and 6.1.1.4'
H H 0.0000 0.0000 'International Tables Vol C Tables 4.2.6.8 and 6.1.1.4'
N N 0.0061 0.0033 'International Tables Vol C Tables 4.2.6.8 and 6.1.1.4'
O O 0.0106 0.0060 'International Tables Vol C Tables 4.2.6.8 and 6.1.1.4'
F F 0.0171 0.0103 'International Tables Vol C Tables 4.2.6.8 and 6.1.1.4'
P P 0.1023 0.0942 'International Tables Vol C Tables 4.2.6.8 and 6.1.1.4'
Mo Mo -1.6832 0.6857 'International Tables Vol C Tables 4.2.6.8 and 6.1.1.4'

loop_
_geom_angle_atom_site_label_1
_geom_angle_atom_site_label_2
_geom_angle_atom_site_label_3
_geom_angle
C2 Mo1 C3 85.12(11)
C2 Mo1 C4 88.89(11)
C3 Mo1 C4 89.91(10)
C2 Mo1 C1 89.59(11)
C3 Mo1 C1 88.56(10)
C4 Mo1 C1 177.93(10)
C2 Mo1 C5 88.74(11)
C3 Mo1 C5 172.27(9)
C4 Mo1 C5 94.68(10)
C1 Mo1 C5 86.68(10)
C2 Mo1 P1 174.64(8)
C3 Mo1 P1 91.66(7)
C4 Mo1 P1 86.82(7)
C1 Mo1 P1 94.62(7)
C5 Mo1 P1 94.81(7)
N2 P1 N1 100.59(9)
N2 P1 C6 103.46(10)
N1 P1 C6 98.54(9)
N2 P1 Mo1 119.07(7)
N1 P1 Mo1 118.16(7)
C6 P1 Mo1 113.97(7)
C8 N1 C12 110.58(18)
C8 N1 P1 112.95(14)
C12 N1 P1 121.35(15)
C17 N2 C13 112.31(18)
C17 N2 P1 123.78(15)
C13 N2 P1 122.73(16)
O1 C1 Mo1 176.9(2)
O2 C2 Mo1 178.2(3)
O3 C3 Mo1 173.9(2)
O4 C4 Mo1 177.8(2)
O5 C5 Mo1 175.7(2)
F1 C6 F2 106.50(18)
F1 C6 C7 105.9(2)
F2 C6 C7 104.82(19)
F1 C6 P1 112.92(15)
F2 C6 P1 111.04(14)
C7 C6 P1 114.95(16)
F4 C7 F3 108.3(3)
F4 C7 F5 107.5(2)
F3 C7 F5 107.5(2)
F4 C7 C6 111.5(2)
F3 C7 C6 111.3(2)
F5 C7 C6 110.5(2)
N1 C8 C9 110.9(2)
N1 C8 H8A 109.4
C9 C8 H8A 109.4
N1 C8 H8B 109.5
C9 C8 H8B 109.5
H8A C8 H8B 108.1
C8 C9 C10 110.4(2)
C8 C9 H9A 109.6
C10 C9 H9A 109.6
C8 C9 H9B 109.6
C10 C9 H9B 109.6
H9A C9 H9B 108.1
C11 C10 C9 110.3(2)
C11 C10 H10A 109.6
C9 C10 H10A 109.6
C11 C10 H10B 109.6
C9 C10 H10B 109.6
H10A C10 H10B 108.1
C10 C11 C12 111.7(2)
C10 C11 H11A 109.3
C12 C11 H11A 109.3
C10 C11 H11B 109.2
C12 C11 H11B 109.2
H11A C11 H11B 107.9
N1 C12 C11 109.8(2)
N1 C12 H12A 109.7
C11 C12 H12A 109.7
N1 C12 H12B 109.7
C11 C12 H12B 109.7
H12A C12 H12B 108.2
N2 C13 C14 111.3(2)
N2 C13 H13A 109.4
C14 C13 H13A 109.4
N2 C13 H13B 109.4
C14 C13 H13B 109.3
H13A C13 H13B 108.0
C13 C14 C15 111.4(2)
C13 C14 H14A 109.4
C15 C14 H14A 109.3
C13 C14 H14B 109.4
C15 C14 H14B 109.4
H14A C14 H14B 108.0
C14 C15 C16 109.8(2)
C14 C15 H15A 109.7
C16 C15 H15A 109.7
C14 C15 H15B 109.7
C16 C15 H15B 109.7
H15A C15 H15B 108.2
C17 C16 C15 111.2(2)
C17 C16 H16A 109.4
C15 C16 H16A 109.4
C17 C16 H16B 109.4
C15 C16 H16B 109.4
H16A C16 H16B 108.0
N2 C17 C16 111.1(2)
N2 C17 H17A 109.4
C16 C17 H17A 109.4
N2 C17 H17B 109.5
C16 C17 H17B 109.5
H17A C17 H17B 108.0

loop_
_geom_bond_atom_site_label_1
_geom_bond_atom_site_label_2
_geom_bond_distance
Mo1 C2 2.009(3)
Mo1 C3 2.036(2)
Mo1 C4 2.045(3)
Mo1 C1 2.055(3)
Mo1 C5 2.062(3)
Mo1 P1 2.5274(5)
P1 N2 1.6566(18)
P1 N1 1.6977(17)
P1 C6 1.917(2)
F1 C6 1.356(3)
F2 C6 1.361(3)
F3 C7 1.314(3)
F4 C7 1.312(3)
F5 C7 1.320(3)
O1 C1 1.130(3)
O2 C2 1.131(3)
O3 C3 1.133(3)
O4 C4 1.132(3)
O5 C5 1.128(3)
N1 C8 1.475(3)
N1 C12 1.477(3)
N2 C17 1.467(3)
N2 C13 1.476(3)
C6 C7 1.551(3)
C8 C9 1.511(3)
C8 H8A 0.97
C8 H8B 0.97
C9 C10 1.521(4)
C9 H9A 0.97
C9 H9B 0.97
C10 C11 1.505(4)
C10 H10A 0.97
C10 H10B 0.97
C11 C12 1.523(3)
C11 H11A 0.97
C11 H11B 0.97
C12 H12A 0.97
C12 H12B 0.97
C13 C14 1.507(4)
C13 H13A 0.97
C13 H13B 0.97
C14 C15 1.512(4)
C14 H14A 0.97
C14 H14B 0.97
C15 C16 1.521(4)
C15 H15A 0.97
C15 H15B 0.97
C16 C17 1.515(3)
C16 H16A 0.97
C16 H16B 0.97
C17 H17A 0.97
C17 H17B 0.97

loop_
_geom_torsion_atom_site_label_1
_geom_torsion_atom_site_label_2
_geom_torsion_atom_site_label_3
_geom_torsion_atom_site_label_4
_geom_torsion
C3 Mo1 P1 N2 -137.45(10)
C4 Mo1 P1 N2 -47.64(11)
C1 Mo1 P1 N2 133.85(10)
C5 Mo1 P1 N2 46.80(11)
C3 Mo1 P1 N1 -15.04(10)
C4 Mo1 P1 N1 74.78(10)
C1 Mo1 P1 N1 -103.73(10)
C5 Mo1 P1 N1 169.22(10)
C3 Mo1 P1 C6 99.95(10)
C4 Mo1 P1 C6 -170.24(10)
C1 Mo1 P1 C6 11.26(10)
C5 Mo1 P1 C6 -75.80(11)
N2 P1 N1 C8 68.32(17)
C6 P1 N1 C8 173.84(16)
Mo1 P1 N1 C8 -63.03(17)
N2 P1 N1 C12 -156.86(17)
C6 P1 N1 C12 -51.33(18)
Mo1 P1 N1 C12 71.79(18)
N1 P1 N2 C17 -148.01(18)
C6 P1 N2 C17 110.45(19)
Mo1 P1 N2 C17 -17.2(2)
N1 P1 N2 C13 45.3(2)
C6 P1 N2 C13 -56.2(2)
Mo1 P1 N2 C13 176.11(16)
N2 P1 C6 F1 64.46(17)
N1 P1 C6 F1 -38.67(17)
Mo1 P1 C6 F1 -164.76(13)
N2 P1 C6 F2 -176.00(15)
N1 P1 C6 F2 80.88(16)
Mo1 P1 C6 F2 -45.21(17)
N2 P1 C6 C7 -57.24(19)
N1 P1 C6 C7 -160.37(18)
Mo1 P1 C6 C7 73.54(18)
F1 C6 C7 F4 -59.5(3)
F2 C6 C7 F4 -171.9(2)
P1 C6 C7 F4 65.9(3)
F1 C6 C7 F3 179.4(2)
F2 C6 C7 F3 67.0(3)
P1 C6 C7 F3 -55.2(3)
F1 C6 C7 F5 60.0(3)
F2 C6 C7 F5 -52.4(3)
P1 C6 C7 F5 -174.6(2)
C12 N1 C8 C9 60.6(3)
P1 N1 C8 C9 -159.72(18)
N1 C8 C9 C10 -57.5(3)
C8 C9 C10 C11 54.0(3)
C9 C10 C11 C12 -54.1(3)
C8 N1 C12 C11 -59.2(3)
P1 N1 C12 C11 165.03(18)
C10 C11 C12 N1 56.6(3)
C17 N2 C13 C14 56.3(3)
P1 N2 C13 C14 -135.7(2)
N2 C13 C14 C15 -55.5(3)
C13 C14 C15 C16 54.8(4)
C14 C15 C16 C17 -54.8(3)
C13 N2 C17 C16 -56.3(3)
P1 N2 C17 C16 135.8(2)
C15 C16 C17 N2 55.7(3)
